data_7201782
loop_
_publ_author_name
'Qi, Ting'
'Liu, Yunqi'
'Qiu, Wenfeng'
'Zhang, Hengjun'
'Gao, Xike'
'Liu, Ying'
'Lu, Kun'
'Du, Chunyan'
'Yu, Gui'
'Zhu, Daoben'

_publ_section_title
;
 Synthesis and properties of fluorene or carbazole-based and
 dicyanovinyl-capped n-type organic semiconductors
;
_journal_issue 10
_journal_name_full 'Journal of Materials Chemistry'
_journal_page_first 1131
_journal_paper_doi 10.1039/b715920j
_journal_volume 18
_journal_year 2008
_chemical_formula_sum 'C41 H36 N4 S2'
_chemical_formula_weight 648.86
_chemical_name_systematic
;
?
;
_space_group_IT_number 15
_symmetry_cell_setting monoclinic
_symmetry_space_group_name_Hall '-C 2yc'
_symmetry_space_group_name_H-M 'C 1 2/c 1'
_atom_sites_solution_hydrogens geom
_atom_sites_solution_primary direct
_atom_sites_solution_secondary difmap
_audit_creation_method SHELXL-97
_cell_angle_alpha 90.00
_cell_angle_beta 98.497(6)
_cell_angle_gamma 90.00
_cell_formula_units_Z 8
_cell_length_a 33.557(10)
_cell_length_b 15.363(5)
_cell_length_c 13.991(5)
_cell_measurement_reflns_used 1601
_cell_measurement_temperature 294(2)
_cell_measurement_theta_max 18.84
_cell_measurement_theta_min 2.27
_cell_volume 7134(4)
_computing_cell_refinement 'Bruker SMART'
_computing_data_collection 'Bruker SMART'
_computing_data_reduction 'Bruker SAINT'
_computing_molecular_graphics 'Bruker SHELXTL'
_computing_publication_material 'Bruker SHELXTL'
_computing_structure_refinement 'SHELXL-97 (Sheldrick, 1997)'
_computing_structure_solution 'SHELXS-97 (Sheldrick, 1990)'
_diffrn_ambient_temperature 294(2)
_diffrn_measured_fraction_theta_full 0.991
_diffrn_measured_fraction_theta_max 0.991
_diffrn_measurement_device_type 'CCD area detector'
_diffrn_measurement_method 'phi and omega scans'
_diffrn_radiation_monochromator graphite
_diffrn_radiation_source 'fine-focus sealed tube'
_diffrn_radiation_type MoK\a
_diffrn_radiation_wavelength 0.71073
_diffrn_reflns_av_R_equivalents 0.1188
_diffrn_reflns_av_sigmaI/netI 0.1593
_diffrn_reflns_limit_h_max 39
_diffrn_reflns_limit_h_min -41
_diffrn_reflns_limit_k_max 19
_diffrn_reflns_limit_k_min -10
_diffrn_reflns_limit_l_max 16
_diffrn_reflns_limit_l_min -17
_diffrn_reflns_number 20281
_diffrn_reflns_theta_full 26.41
_diffrn_reflns_theta_max 26.41
_diffrn_reflns_theta_min 1.23
_exptl_absorpt_coefficient_mu 0.183
_exptl_absorpt_correction_T_max 0.9783
_exptl_absorpt_correction_T_min 0.9642
_exptl_absorpt_correction_type multi-scan
_exptl_absorpt_process_details sadabs
_exptl_crystal_density_diffrn 1.208
_exptl_crystal_density_meas ?
_exptl_crystal_density_method 'not measured'
_exptl_crystal_F_000 2736
_exptl_crystal_size_max 0.20
_exptl_crystal_size_mid 0.20
_exptl_crystal_size_min 0.12
_refine_diff_density_max 0.326
_refine_diff_density_min -0.212
_refine_diff_density_rms 0.046
_refine_ls_extinction_method none
_refine_ls_goodness_of_fit_ref 0.920
_refine_ls_hydrogen_treatment constr
_refine_ls_matrix_type full
_refine_ls_number_parameters 443
_refine_ls_number_reflns 7253
_refine_ls_number_restraints 40
_refine_ls_restrained_S_all 0.928
_refine_ls_R_factor_all 0.2002
_refine_ls_R_factor_gt 0.0637
_refine_ls_shift/su_max 0.002
_refine_ls_shift/su_mean 0.000
_refine_ls_structure_factor_coef Fsqd
_refine_ls_weighting_details 'calc w=1/[\s^2^(Fo^2^)+(0.0673P)^2^+0.0000P] where P=(Fo^2^+2Fc^2^)/3'
_refine_ls_weighting_scheme calc
_refine_ls_wR_factor_gt 0.1265
_refine_ls_wR_factor_ref 0.1711
_reflns_number_gt 2807
_reflns_number_total 7253
_reflns_threshold_expression >2sigma(I)
_cod_data_source_file b715920j.txt
_cod_data_source_block 70515c
_cod_depositor_comments
;
The following automatic conversions were performed:
'_symmetry_cell_setting' value 'Monoclinic' changed to 'monoclinic'
according to '/home/saulius/struct/CIF-dictionaries/cif_core.dic'
dictionary named 'cif_core.dic' version 2.4.1 from
2010-06-29.

'_refine_ls_hydrogen_treatment' value 'CONSTR' changed to
'constr' according to '/home/saulius/struct/CIF-dictionaries/cif_core.dic'
dictionary named 'cif_core.dic' version 2.4.1 from 2010-06-29.

Automatic conversion script
Id: cif_fix_enum 1527 2010-12-29 10:47:43Z saulius 

The following automatic conversions were performed:

'_exptl_crystal_density_meas' value 'NONE' was changed to '?' - the
value is perceived as not measured.

Automatic conversion script
Id: cif_fix_values 3008 2015-01-20 13:52:24Z robertas 
;
_cod_original_sg_symbol_H-M C2/c
_cod_database_code 7201782

loop_
_symmetry_equiv_pos_as_xyz
'x, y, z'
'-x, y, -z+1/2'
'x+1/2, y+1/2, z'
'-x+1/2, y+1/2, -z+1/2'
'-x, -y, -z'
'x, -y, z-1/2'
'-x+1/2, -y+1/2, -z'
'x+1/2, -y+1/2, z-1/2'

loop_
_atom_site_label
_atom_site_type_symbol
_atom_site_fract_x
_atom_site_fract_y
_atom_site_fract_z
_atom_site_U_iso_or_equiv
_atom_site_adp_type
_atom_site_occupancy
_atom_site_symmetry_multiplicity
_atom_site_calc_flag
_atom_site_refinement_flags
_atom_site_disorder_assembly
_atom_site_disorder_group
S1 S 0.04222(3) 0.04425(6) 0.36818(8) 0.0536(3) Uani 1 1 d . . .
S2 S 0.24643(3) 0.61432(7) 0.36939(8) 0.0554(3) Uani 1 1 d . . .
N1 N -0.05410(14) 0.1209(3) 0.3806(3) 0.0958(14) Uani 1 1 d . . .
N2 N -0.11512(12) -0.1261(3) 0.3786(3) 0.0932(14) Uani 1 1 d . . .
N3 N 0.19064(12) 0.8111(3) 0.3629(3) 0.0846(13) Uani 1 1 d . . .
N4 N 0.28921(13) 0.9897(3) 0.3864(3) 0.1047(16) Uani 1 1 d . . .
C1 C -0.05099(13) 0.0478(3) 0.3772(3) 0.0627(12) Uani 1 1 d . . .
C2 C -0.04858(13) -0.0442(3) 0.3748(3) 0.0551(11) Uani 1 1 d . . .
C3 C -0.08584(15) -0.0895(3) 0.3761(3) 0.0665(13) Uani 1 1 d . . .
C4 C -0.01451(12) -0.0897(3) 0.3720(3) 0.0554(11) Uani 1 1 d . . .
H4A H -0.0181 -0.1498 0.3702 0.066 Uiso 1 1 calc R . .
C5 C 0.02606(13) -0.0623(3) 0.3712(3) 0.0507(11) Uani 1 1 d . . .
C6 C 0.05818(13) -0.1178(3) 0.3715(3) 0.0659(12) Uani 1 1 d . . .
H6A H 0.0556 -0.1780 0.3721 0.079 Uiso 1 1 calc R . .
C7 C 0.09488(13) -0.0761(3) 0.3708(3) 0.0610(12) Uani 1 1 d . . .
H7A H 0.1191 -0.1055 0.3715 0.073 Uiso 1 1 calc R . .
C8 C 0.09163(11) 0.0132(3) 0.3689(3) 0.0479(10) Uani 1 1 d . . .
C9 C 0.12361(12) 0.0769(3) 0.3661(3) 0.0464(10) Uani 1 1 d . . .
C10 C 0.16323(12) 0.0499(3) 0.3656(3) 0.0556(11) Uani 1 1 d . . .
H10A H 0.1687 -0.0093 0.3640 0.067 Uiso 1 1 calc R . .
C11 C 0.19450(12) 0.1085(3) 0.3676(3) 0.0561(11) Uani 1 1 d . . .
H11A H 0.2209 0.0891 0.3703 0.067 Uiso 1 1 calc R . .
C12 C 0.18580(11) 0.1970(2) 0.3653(3) 0.0429(10) Uani 1 1 d . . .
C13 C 0.14618(11) 0.2260(2) 0.3627(3) 0.0447(10) Uani 1 1 d . . .
C14 C 0.11553(11) 0.1667(3) 0.3642(3) 0.0491(10) Uani 1 1 d . . .
H14A H 0.0893 0.1862 0.3639 0.059 Uiso 1 1 calc R . .
C15 C 0.21229(11) 0.2709(2) 0.3686(3) 0.0437(10) Uani 1 1 d . . .
C16 C 0.25402(11) 0.2754(3) 0.3733(3) 0.0513(11) Uani 1 1 d . . .
H16A H 0.2693 0.2247 0.3743 0.062 Uiso 1 1 calc R . .
C17 C 0.27224(11) 0.3550(3) 0.3764(3) 0.0527(11) Uani 1 1 d . . .
H17A H 0.3001 0.3578 0.3797 0.063 Uiso 1 1 calc R . .
C18 C 0.25014(11) 0.4331(3) 0.3748(3) 0.0452(10) Uani 1 1 d . . .
C19 C 0.20821(11) 0.4269(3) 0.3697(3) 0.0473(10) Uani 1 1 d . . .
H19A H 0.1928 0.4773 0.3689 0.057 Uiso 1 1 calc R . .
C20 C 0.18959(10) 0.3468(3) 0.3659(3) 0.0435(10) Uani 1 1 d . . .
C21 C 0.27156(11) 0.5161(2) 0.3795(3) 0.0469(10) Uani 1 1 d . . .
C22 C 0.31211(12) 0.5300(3) 0.3929(3) 0.0658(13) Uani 1 1 d . . .
H22A H 0.3309 0.4852 0.4003 0.079 Uiso 1 1 calc R . .
C23 C 0.32265(12) 0.6173(3) 0.3945(3) 0.0665(13) Uani 1 1 d . . .
H23A H 0.3492 0.6363 0.4023 0.080 Uiso 1 1 calc R . .
C24 C 0.29048(11) 0.6729(3) 0.3837(3) 0.0501(10) Uani 1 1 d . . .
C25 C 0.29493(12) 0.7645(3) 0.3867(3) 0.0566(11) Uani 1 1 d . . .
H25A H 0.3215 0.7837 0.3947 0.068 Uiso 1 1 calc R . .
C26 C 0.26722(13) 0.8287(3) 0.3798(3) 0.0567(11) Uani 1 1 d . . .
C27 C 0.22456(15) 0.8162(3) 0.3690(3) 0.0597(12) Uani 1 1 d . . .
C28 C 0.27985(14) 0.9185(4) 0.3840(3) 0.0721(14) Uani 1 1 d . . .
C29 C 0.14448(10) 0.3259(2) 0.3578(3) 0.0421(9) Uani 1 1 d . . .
C30 C 0.12357(10) 0.3570(2) 0.2572(3) 0.0537(11) Uani 1 1 d . . .
H30A H 0.1299 0.4181 0.2508 0.064 Uiso 1 1 calc R . .
H30B H 0.1357 0.3257 0.2084 0.064 Uiso 1 1 calc R . .
C31 C 0.07824(11) 0.3468(3) 0.2336(3) 0.0663(12) Uani 1 1 d . A .
H31A H 0.0709 0.2884 0.2509 0.080 Uiso 1 1 calc R . .
H31B H 0.0654 0.3874 0.2725 0.080 Uiso 1 1 calc R . .
C32 C 0.06233(12) 0.3624(3) 0.1279(3) 0.0828(16) Uani 1 1 d . . .
C33 C 0.01600(16) 0.3498(4) 0.1086(4) 0.121(2) Uani 0.290(11) 1 d PDU A 1
H33A H 0.0100 0.2881 0.1035 0.145 Uiso 0.290(11) 1 calc PR A 1
H33B H 0.0044 0.3726 0.1631 0.145 Uiso 0.290(11) 1 calc PR A 1
C34 C -0.0037(5) 0.3960(10) 0.0151(8) 0.085(7) Uani 0.290(11) 1 d PDU A 1
H34A H -0.0321 0.4074 0.0160 0.102 Uiso 0.290(11) 1 calc PR A 1
H34B H 0.0099 0.4501 0.0045 0.102 Uiso 0.290(11) 1 calc PR A 1
C35 C 0.0026(8) 0.3270(14) -0.0606(17) 0.092(8) Uani 0.290(11) 1 d PDU A 1
H35A H -0.0074 0.3486 -0.1240 0.138 Uiso 0.290(11) 1 calc PR A 1
H35B H -0.0117 0.2749 -0.0487 0.138 Uiso 0.290(11) 1 calc PR A 1
H35C H 0.0308 0.3144 -0.0565 0.138 Uiso 0.290(11) 1 calc PR A 1
C33' C 0.01600(16) 0.3498(4) 0.1086(4) 0.121(2) Uani 0.710(11) 1 d PDU A 2
H33C H 0.0033 0.4061 0.1134 0.145 Uiso 0.710(11) 1 calc PR A 2
H33D H 0.0082 0.3130 0.1591 0.145 Uiso 0.710(11) 1 calc PR A 2
C34' C -0.0009(3) 0.3084(6) 0.0074(6) 0.133(4) Uani 0.710(11) 1 d PDU A 2
H34C H 0.0136 0.2556 -0.0035 0.159 Uiso 0.710(11) 1 calc PR A 2
H34D H -0.0293 0.2949 0.0035 0.159 Uiso 0.710(11) 1 calc PR A 2
C35' C 0.0061(4) 0.3794(9) -0.0664(9) 0.186(6) Uani 0.710(11) 1 d PDU A 2
H35D H -0.0033 0.3589 -0.1306 0.279 Uiso 0.710(11) 1 calc PR A 2
H35E H 0.0343 0.3925 -0.0603 0.279 Uiso 0.710(11) 1 calc PR A 2
H35F H -0.0085 0.4310 -0.0542 0.279 Uiso 0.710(11) 1 calc PR A 2
C36 C 0.12447(10) 0.3652(2) 0.4389(3) 0.0484(10) Uani 1 1 d . . .
H36A H 0.1248 0.4281 0.4325 0.058 Uiso 1 1 calc R . .
H36B H 0.0965 0.3470 0.4299 0.058 Uiso 1 1 calc R . .
C37 C 0.14316(11) 0.3419(2) 0.5407(3) 0.0522(11) Uani 1 1 d . . .
H37A H 0.1699 0.3670 0.5536 0.063 Uiso 1 1 calc R . .
H37B H 0.1459 0.2792 0.5458 0.063 Uiso 1 1 calc R . .
C38 C 0.11850(12) 0.3739(3) 0.6168(3) 0.0680(12) Uani 1 1 d . . .
H38A H 0.1154 0.4365 0.6101 0.082 Uiso 1 1 calc R . .
H38B H 0.0918 0.3484 0.6031 0.082 Uiso 1 1 calc R . .
C39 C 0.13532(13) 0.3541(3) 0.7194(3) 0.0697(13) Uani 1 1 d . . .
H39A H 0.1600 0.3871 0.7367 0.084 Uiso 1 1 calc R . .
H39B H 0.1423 0.2928 0.7245 0.084 Uiso 1 1 calc R . .
C40 C 0.10700(16) 0.3746(4) 0.7915(4) 0.1029(18) Uani 1 1 d . . .
H40A H 0.0992 0.4354 0.7846 0.124 Uiso 1 1 calc R . .
H40B H 0.0828 0.3400 0.7755 0.124 Uiso 1 1 calc R . .
C41 C 0.12434(16) 0.3579(4) 0.8961(4) 0.1146(19) Uani 1 1 d . . .
H41A H 0.1046 0.3720 0.9367 0.172 Uiso 1 1 calc R . .
H41B H 0.1478 0.3934 0.9135 0.172 Uiso 1 1 calc R . .
H41C H 0.1316 0.2976 0.9042 0.172 Uiso 1 1 calc R . .

loop_
_atom_site_aniso_label
_atom_site_aniso_U_11
_atom_site_aniso_U_22
_atom_site_aniso_U_33
_atom_site_aniso_U_23
_atom_site_aniso_U_13
_atom_site_aniso_U_12
S1 0.0543(7) 0.0530(7) 0.0538(7) -0.0016(5) 0.0096(5) -0.0027(6)
S2 0.0430(6) 0.0565(7) 0.0675(8) -0.0015(6) 0.0108(5) -0.0024(6)
N1 0.119(4) 0.076(3) 0.093(4) -0.008(3) 0.016(3) 0.009(3)
N2 0.066(3) 0.088(3) 0.132(4) 0.002(3) 0.032(3) -0.009(2)
N3 0.069(3) 0.079(3) 0.106(4) -0.013(2) 0.016(3) 0.003(3)
N4 0.120(4) 0.070(3) 0.127(4) -0.019(3) 0.028(3) -0.032(3)
C1 0.068(3) 0.071(4) 0.050(3) -0.003(3) 0.010(2) 0.001(3)
C2 0.058(3) 0.061(3) 0.048(3) 0.000(2) 0.013(2) -0.001(3)
C3 0.062(3) 0.074(4) 0.066(3) 0.006(3) 0.019(3) 0.001(3)
C4 0.063(3) 0.051(3) 0.051(3) 0.005(2) 0.007(2) -0.006(2)
C5 0.055(3) 0.053(3) 0.044(3) 0.005(2) 0.008(2) -0.005(2)
C6 0.069(3) 0.051(3) 0.078(3) 0.009(2) 0.011(3) -0.002(3)
C7 0.054(3) 0.054(3) 0.074(3) 0.010(2) 0.008(2) -0.002(2)
C8 0.050(2) 0.049(3) 0.044(3) 0.0056(19) 0.0062(19) -0.003(2)
C9 0.049(3) 0.047(3) 0.042(3) -0.0001(19) 0.0055(19) 0.000(2)
C10 0.061(3) 0.041(2) 0.065(3) -0.003(2) 0.008(2) 0.008(2)
C11 0.046(2) 0.060(3) 0.061(3) -0.002(2) 0.003(2) 0.005(2)
C12 0.043(2) 0.045(3) 0.040(3) 0.0006(18) 0.0049(18) 0.000(2)
C13 0.037(2) 0.053(3) 0.045(3) -0.0009(19) 0.0067(18) 0.001(2)
C14 0.038(2) 0.054(3) 0.056(3) 0.005(2) 0.0081(19) 0.003(2)
C15 0.041(2) 0.048(3) 0.042(3) -0.0010(19) 0.0072(18) 0.006(2)
C16 0.044(3) 0.051(3) 0.058(3) 0.001(2) 0.007(2) 0.010(2)
C17 0.033(2) 0.063(3) 0.062(3) 0.003(2) 0.0069(19) 0.000(2)
C18 0.037(2) 0.056(3) 0.043(3) 0.003(2) 0.0079(18) 0.001(2)
C19 0.043(2) 0.048(3) 0.052(3) 0.0037(19) 0.0097(19) 0.007(2)
C20 0.039(2) 0.044(2) 0.048(3) 0.0033(19) 0.0094(18) 0.002(2)
C21 0.039(2) 0.052(3) 0.051(3) 0.004(2) 0.0100(18) -0.004(2)
C22 0.043(3) 0.063(3) 0.092(4) 0.012(3) 0.011(2) 0.000(2)
C23 0.042(3) 0.076(3) 0.083(4) 0.007(3) 0.015(2) -0.014(3)
C24 0.043(2) 0.057(3) 0.052(3) -0.001(2) 0.0131(19) -0.006(2)
C25 0.053(3) 0.071(3) 0.048(3) -0.006(2) 0.015(2) -0.015(3)
C26 0.065(3) 0.059(3) 0.048(3) -0.007(2) 0.015(2) -0.012(3)
C27 0.067(3) 0.056(3) 0.057(3) -0.005(2) 0.013(3) 0.000(3)
C28 0.080(3) 0.069(4) 0.069(4) -0.012(3) 0.020(3) -0.008(3)
C29 0.035(2) 0.044(2) 0.048(3) 0.0020(19) 0.0070(18) 0.0027(19)
C30 0.045(2) 0.060(3) 0.057(3) 0.007(2) 0.009(2) 0.005(2)
C31 0.052(3) 0.071(3) 0.076(4) 0.010(2) 0.006(2) 0.003(2)
C32 0.048(3) 0.129(4) 0.063(3) 0.027(3) -0.017(2) -0.005(3)
C33 0.094(4) 0.175(5) 0.087(4) 0.012(4) -0.009(3) 0.008(4)
C34 0.077(9) 0.089(10) 0.085(11) -0.005(8) 0.001(7) 0.010(8)
C35 0.095(10) 0.087(11) 0.090(11) -0.017(8) 0.004(8) -0.003(8)
C33' 0.094(4) 0.175(5) 0.087(4) 0.012(4) -0.009(3) 0.008(4)
C34' 0.132(6) 0.144(8) 0.121(8) -0.017(6) 0.014(6) 0.018(6)
C35' 0.175(9) 0.209(10) 0.170(10) 0.012(8) 0.010(7) 0.002(8)
C36 0.038(2) 0.048(2) 0.060(3) 0.000(2) 0.009(2) 0.0008(19)
C37 0.049(2) 0.053(3) 0.055(3) -0.006(2) 0.006(2) -0.001(2)
C38 0.062(3) 0.076(3) 0.067(3) -0.005(3) 0.015(2) 0.009(3)
C39 0.075(3) 0.079(3) 0.054(3) -0.001(2) 0.007(3) 0.003(3)
C40 0.120(4) 0.138(5) 0.056(4) 0.005(3) 0.029(3) 0.018(4)
C41 0.127(5) 0.132(5) 0.092(5) -0.002(4) 0.039(4) 0.002(4)

loop_
_atom_type_symbol
_atom_type_description
_atom_type_scat_dispersion_real
_atom_type_scat_dispersion_imag
_atom_type_scat_source
C C 0.0033 0.0016 'International Tables Vol C Tables 4.2.6.8 and 6.1.1.4'
H H 0.0000 0.0000 'International Tables Vol C Tables 4.2.6.8 and 6.1.1.4'
N N 0.0061 0.0033 'International Tables Vol C Tables 4.2.6.8 and 6.1.1.4'
S S 0.1246 0.1234 'International Tables Vol C Tables 4.2.6.8 and 6.1.1.4'

loop_
_geom_angle_atom_site_label_1
_geom_angle_atom_site_label_2
_geom_angle_atom_site_label_3
_geom_angle
_geom_angle_site_symmetry_1
_geom_angle_site_symmetry_3
_geom_angle_publ_flag
C8 S1 C5 92.4(2) . . ?
C24 S2 C21 92.67(19) . . ?
N1 C1 C2 177.6(5) . . ?
C4 C2 C1 124.9(4) . . ?
C4 C2 C3 119.6(4) . . ?
C1 C2 C3 115.5(4) . . ?
N2 C3 C2 178.8(5) . . ?
C2 C4 C5 131.5(4) . . ?
C2 C4 H4A 114.3 . . ?
C5 C4 H4A 114.3 . . ?
C6 C5 C4 124.5(4) . . ?
C6 C5 S1 109.8(3) . . ?
C4 C5 S1 125.7(3) . . ?
C5 C6 C7 114.2(4) . . ?
C5 C6 H6A 122.9 . . ?
C7 C6 H6A 122.9 . . ?
C8 C7 C6 113.1(4) . . ?
C8 C7 H7A 123.5 . . ?
C6 C7 H7A 123.5 . . ?
C7 C8 C9 127.9(4) . . ?
C7 C8 S1 110.5(3) . . ?
C9 C8 S1 121.7(3) . . ?
C10 C9 C14 118.3(4) . . ?
C10 C9 C8 120.4(4) . . ?
C14 C9 C8 121.3(3) . . ?
C11 C10 C9 121.9(4) . . ?
C11 C10 H10A 119.0 . . ?
C9 C10 H10A 119.0 . . ?
C10 C11 C12 118.7(4) . . ?
C10 C11 H11A 120.6 . . ?
C12 C11 H11A 120.6 . . ?
C11 C12 C13 120.5(4) . . ?
C11 C12 C15 130.1(3) . . ?
C13 C12 C15 109.3(3) . . ?
C14 C13 C12 119.9(4) . . ?
C14 C13 C29 129.7(3) . . ?
C12 C13 C29 110.4(3) . . ?
C13 C14 C9 120.5(3) . . ?
C13 C14 H14A 119.8 . . ?
C9 C14 H14A 119.8 . . ?
C20 C15 C16 120.2(4) . . ?
C20 C15 C12 109.1(3) . . ?
C16 C15 C12 130.7(4) . . ?
C17 C16 C15 119.2(4) . . ?
C17 C16 H16A 120.4 . . ?
C15 C16 H16A 120.4 . . ?
C16 C17 C18 122.1(3) . . ?
C16 C17 H17A 119.0 . . ?
C18 C17 H17A 119.0 . . ?
C19 C18 C17 117.7(4) . . ?
C19 C18 C21 123.1(4) . . ?
C17 C18 C21 119.2(3) . . ?
C20 C19 C18 120.6(4) . . ?
C20 C19 H19A 119.7 . . ?
C18 C19 H19A 119.7 . . ?
C19 C20 C15 120.3(3) . . ?
C19 C20 C29 128.7(3) . . ?
C15 C20 C29 111.0(3) . . ?
C22 C21 C18 128.2(4) . . ?
C22 C21 S2 109.9(3) . . ?
C18 C21 S2 121.9(3) . . ?
C21 C22 C23 113.7(4) . . ?
C21 C22 H22A 123.2 . . ?
C23 C22 H22A 123.2 . . ?
C24 C23 C22 114.0(4) . . ?
C24 C23 H23A 123.0 . . ?
C22 C23 H23A 123.0 . . ?
C23 C24 C25 122.7(4) . . ?
C23 C24 S2 109.7(3) . . ?
C25 C24 S2 127.6(3) . . ?
C26 C25 C24 131.0(4) . . ?
C26 C25 H25A 114.5 . . ?
C24 C25 H25A 114.5 . . ?
C25 C26 C27 125.3(4) . . ?
C25 C26 C28 120.1(4) . . ?
C27 C26 C28 114.6(4) . . ?
N3 C27 C26 175.9(5) . . ?
N4 C28 C26 178.9(6) . . ?
C36 C29 C20 113.6(3) . . ?
C36 C29 C13 112.4(3) . . ?
C20 C29 C13 100.1(3) . . ?
C36 C29 C30 111.3(3) . . ?
C20 C29 C30 108.1(3) . . ?
C13 C29 C30 110.8(3) . . ?
C31 C30 C29 118.0(3) . . ?
C31 C30 H30A 107.8 . . ?
C29 C30 H30A 107.8 . . ?
C31 C30 H30B 107.8 . . ?
C29 C30 H30B 107.8 . . ?
H30A C30 H30B 107.1 . . ?
C32 C31 C30 113.2(3) . . ?
C32 C31 H31A 108.9 . . ?
C30 C31 H31A 108.9 . . ?
C32 C31 H31B 108.9 . . ?
C30 C31 H31B 108.9 . . ?
H31A C31 H31B 107.8 . . ?
C31 C32 C33 110.5(4) . . ?
C34 C33 C32 112.5(8) . . ?
C34 C33 H33A 109.1 . . ?
C32 C33 H33A 109.1 . . ?
C34 C33 H33B 109.1 . . ?
C32 C33 H33B 109.1 . . ?
H33A C33 H33B 107.8 . . ?
C35 C34 C33 100.4(13) . . ?
C35 C34 H34A 111.7 . . ?
C33 C34 H34A 111.7 . . ?
C35 C34 H34B 111.7 . . ?
C33 C34 H34B 111.7 . . ?
H34A C34 H34B 109.5 . . ?
C34 C35 H35A 109.5 . . ?
C34 C35 H35B 109.5 . . ?
H35A C35 H35B 109.5 . . ?
C34 C35 H35C 109.5 . . ?
H35A C35 H35C 109.5 . . ?
H35B C35 H35C 109.5 . . ?
C35' C34' H34C 110.9 . . ?
C35' C34' H34D 110.9 . . ?
H34C C34' H34D 108.9 . . ?
C34' C35' H35D 109.5 . . ?
C34' C35' H35E 109.5 . . ?
H35D C35' H35E 109.5 . . ?
C34' C35' H35F 109.5 . . ?
H35D C35' H35F 109.5 . . ?
H35E C35' H35F 109.5 . . ?
C37 C36 C29 116.1(3) . . ?
C37 C36 H36A 108.3 . . ?
C29 C36 H36A 108.3 . . ?
C37 C36 H36B 108.3 . . ?
C29 C36 H36B 108.3 . . ?
H36A C36 H36B 107.4 . . ?
C36 C37 C38 112.9(3) . . ?
C36 C37 H37A 109.0 . . ?
C38 C37 H37A 109.0 . . ?
C36 C37 H37B 109.0 . . ?
C38 C37 H37B 109.0 . . ?
H37A C37 H37B 107.8 . . ?
C39 C38 C37 116.0(3) . . ?
C39 C38 H38A 108.3 . . ?
C37 C38 H38A 108.3 . . ?
C39 C38 H38B 108.3 . . ?
C37 C38 H38B 108.3 . . ?
H38A C38 H38B 107.4 . . ?
C38 C39 C40 114.3(4) . . ?
C38 C39 H39A 108.7 . . ?
C40 C39 H39A 108.7 . . ?
C38 C39 H39B 108.7 . . ?
C40 C39 H39B 108.7 . . ?
H39A C39 H39B 107.6 . . ?
C41 C40 C39 114.7(4) . . ?
C41 C40 H40A 108.6 . . ?
C39 C40 H40A 108.6 . . ?
C41 C40 H40B 108.6 . . ?
C39 C40 H40B 108.6 . . ?
H40A C40 H40B 107.6 . . ?
C40 C41 H41A 109.5 . . ?
C40 C41 H41B 109.5 . . ?
H41A C41 H41B 109.5 . . ?
C40 C41 H41C 109.5 . . ?
H41A C41 H41C 109.5 . . ?
H41B C41 H41C 109.5 . . ?

loop_
_geom_bond_atom_site_label_1
_geom_bond_atom_site_label_2
_geom_bond_distance
_geom_bond_site_symmetry_2
_geom_bond_publ_flag
S1 C8 1.724(4) . ?
S1 C5 1.727(4) . ?
S2 C24 1.717(4) . ?
S2 C21 1.724(4) . ?
N1 C1 1.130(5) . ?
N2 C3 1.137(5) . ?
N3 C27 1.131(5) . ?
N4 C28 1.136(5) . ?
C1 C2 1.415(6) . ?
C2 C4 1.346(5) . ?
C2 C3 1.433(6) . ?
C4 C5 1.427(5) . ?
C4 H4A 0.9300 . ?
C5 C6 1.373(5) . ?
C6 C7 1.390(5) . ?
C6 H6A 0.9300 . ?
C7 C8 1.376(5) . ?
C7 H7A 0.9300 . ?
C8 C9 1.458(5) . ?
C9 C10 1.394(5) . ?
C9 C14 1.404(5) . ?
C10 C11 1.379(5) . ?
C10 H10A 0.9300 . ?
C11 C12 1.391(5) . ?
C11 H11A 0.9300 . ?
C12 C13 1.397(5) . ?
C12 C15 1.438(5) . ?
C13 C14 1.377(4) . ?
C13 C29 1.537(5) . ?
C14 H14A 0.9300 . ?
C15 C20 1.390(4) . ?
C15 C16 1.394(4) . ?
C16 C17 1.366(5) . ?
C16 H16A 0.9300 . ?
C17 C18 1.409(5) . ?
C17 H17A 0.9300 . ?
C18 C19 1.402(5) . ?
C18 C21 1.460(5) . ?
C19 C20 1.378(5) . ?
C19 H19A 0.9300 . ?
C20 C29 1.535(5) . ?
C21 C22 1.363(5) . ?
C22 C23 1.386(5) . ?
C22 H22A 0.9300 . ?
C23 C24 1.367(5) . ?
C23 H23A 0.9300 . ?
C24 C25 1.416(5) . ?
C25 C26 1.350(5) . ?
C25 H25A 0.9300 . ?
C26 C27 1.430(6) . ?
C26 C28 1.442(6) . ?
C29 C36 1.525(5) . ?
C29 C30 1.553(5) . ?
C30 C31 1.516(5) . ?
C30 H30A 0.9700 . ?
C30 H30B 0.9700 . ?
C31 C32 1.515(5) . ?
C31 H31A 0.9700 . ?
C31 H31B 0.9700 . ?
C32 C33 1.550(6) . ?
C33 C34 1.548(9) . ?
C33 H33A 0.9700 . ?
C33 H33B 0.9700 . ?
C34 C35 1.536(10) . ?
C34 H34A 0.9700 . ?
C34 H34B 0.9700 . ?
C35 H35A 0.9600 . ?
C35 H35B 0.9600 . ?
C35 H35C 0.9600 . ?
C34' C35' 1.544(9) . ?
C34' H34C 0.9700 . ?
C34' H34D 0.9700 . ?
C35' H35D 0.9600 . ?
C35' H35E 0.9600 . ?
C35' H35F 0.9600 . ?
C36 C37 1.512(5) . ?
C36 H36A 0.9700 . ?
C36 H36B 0.9700 . ?
C37 C38 1.523(5) . ?
C37 H37A 0.9700 . ?
C37 H37B 0.9700 . ?
C38 C39 1.494(5) . ?
C38 H38A 0.9700 . ?
C38 H38B 0.9700 . ?
C39 C40 1.518(6) . ?
C39 H39A 0.9700 . ?
C39 H39B 0.9700 . ?
C40 C41 1.515(6) . ?
C40 H40A 0.9700 . ?
C40 H40B 0.9700 . ?
C41 H41A 0.9600 . ?
C41 H41B 0.9600 . ?
C41 H41C 0.9600 . ?

loop_
_geom_torsion_atom_site_label_1
_geom_torsion_atom_site_label_2
_geom_torsion_atom_site_label_3
_geom_torsion_atom_site_label_4
_geom_torsion
_geom_torsion_site_symmetry_1
_geom_torsion_site_symmetry_2
_geom_torsion_site_symmetry_3
_geom_torsion_site_symmetry_4
_geom_torsion_publ_flag
N1 C1 C2 C4 -157(14) . . . . ?
N1 C1 C2 C3 23(14) . . . . ?
C4 C2 C3 N2 57(28) . . . . ?
C1 C2 C3 N2 -123(28) . . . . ?
C1 C2 C4 C5 0.4(7) . . . . ?
C3 C2 C4 C5 -179.2(4) . . . . ?
C2 C4 C5 C6 177.6(4) . . . . ?
C2 C4 C5 S1 -3.2(6) . . . . ?
C8 S1 C5 C6 -0.7(3) . . . . ?
C8 S1 C5 C4 -179.9(3) . . . . ?
C4 C5 C6 C7 -179.9(4) . . . . ?
S1 C5 C6 C7 0.9(5) . . . . ?
C5 C6 C7 C8 -0.6(5) . . . . ?
C6 C7 C8 C9 -178.9(4) . . . . ?
C6 C7 C8 S1 0.0(5) . . . . ?
C5 S1 C8 C7 0.4(3) . . . . ?
C5 S1 C8 C9 179.4(3) . . . . ?
C7 C8 C9 C10 -0.4(6) . . . . ?
S1 C8 C9 C10 -179.2(3) . . . . ?
C7 C8 C9 C14 179.8(4) . . . . ?
S1 C8 C9 C14 1.0(5) . . . . ?
C14 C9 C10 C11 2.9(6) . . . . ?
C8 C9 C10 C11 -176.9(3) . . . . ?
C9 C10 C11 C12 -3.1(6) . . . . ?
C10 C11 C12 C13 1.0(5) . . . . ?
C10 C11 C12 C15 178.5(4) . . . . ?
C11 C12 C13 C14 1.3(5) . . . . ?
C15 C12 C13 C14 -176.7(3) . . . . ?
C11 C12 C13 C29 -178.5(3) . . . . ?
C15 C12 C13 C29 3.5(4) . . . . ?
C12 C13 C14 C9 -1.5(5) . . . . ?
C29 C13 C14 C9 178.3(4) . . . . ?
C10 C9 C14 C13 -0.5(5) . . . . ?
C8 C9 C14 C13 179.3(3) . . . . ?
C11 C12 C15 C20 -179.0(4) . . . . ?
C13 C12 C15 C20 -1.3(4) . . . . ?
C11 C12 C15 C16 1.2(7) . . . . ?
C13 C12 C15 C16 179.0(4) . . . . ?
C20 C15 C16 C17 0.7(5) . . . . ?
C12 C15 C16 C17 -179.5(4) . . . . ?
C15 C16 C17 C18 -0.1(6) . . . . ?
C16 C17 C18 C19 -0.1(5) . . . . ?
C16 C17 C18 C21 179.3(3) . . . . ?
C17 C18 C19 C20 -0.3(5) . . . . ?
C21 C18 C19 C20 -179.6(3) . . . . ?
C18 C19 C20 C15 0.9(5) . . . . ?
C18 C19 C20 C29 -178.4(4) . . . . ?
C16 C15 C20 C19 -1.1(5) . . . . ?
C12 C15 C20 C19 179.1(3) . . . . ?
C16 C15 C20 C29 178.3(3) . . . . ?
C12 C15 C20 C29 -1.5(4) . . . . ?
C19 C18 C21 C22 173.8(4) . . . . ?
C17 C18 C21 C22 -5.5(6) . . . . ?
C19 C18 C21 S2 -5.3(5) . . . . ?
C17 C18 C21 S2 175.4(3) . . . . ?
C24 S2 C21 C22 -0.2(3) . . . . ?
C24 S2 C21 C18 179.1(3) . . . . ?
C18 C21 C22 C23 -179.5(4) . . . . ?
S2 C21 C22 C23 -0.3(5) . . . . ?
C21 C22 C23 C24 0.9(6) . . . . ?
C22 C23 C24 C25 177.8(4) . . . . ?
C22 C23 C24 S2 -0.9(5) . . . . ?
C21 S2 C24 C23 0.6(3) . . . . ?
C21 S2 C24 C25 -178.0(4) . . . . ?
C23 C24 C25 C26 -178.2(4) . . . . ?
S2 C24 C25 C26 0.3(7) . . . . ?
C24 C25 C26 C27 1.2(7) . . . . ?
C24 C25 C26 C28 -179.3(4) . . . . ?
C25 C26 C27 N3 155(7) . . . . ?
C28 C26 C27 N3 -24(7) . . . . ?
C25 C26 C28 N4 154(33) . . . . ?
C27 C26 C28 N4 -26(33) . . . . ?
C19 C20 C29 C36 -57.4(5) . . . . ?
C15 C20 C29 C36 123.2(3) . . . . ?
C19 C20 C29 C13 -177.3(4) . . . . ?
C15 C20 C29 C13 3.3(4) . . . . ?
C19 C20 C29 C30 66.7(5) . . . . ?
C15 C20 C29 C30 -112.7(3) . . . . ?
C14 C13 C29 C36 55.4(5) . . . . ?
C12 C13 C29 C36 -124.9(3) . . . . ?
C14 C13 C29 C20 176.2(4) . . . . ?
C12 C13 C29 C20 -4.0(4) . . . . ?
C14 C13 C29 C30 -69.8(5) . . . . ?
C12 C13 C29 C30 109.9(3) . . . . ?
C36 C29 C30 C31 -52.1(4) . . . . ?
C20 C29 C30 C31 -177.5(3) . . . . ?
C13 C29 C30 C31 73.7(4) . . . . ?
C29 C30 C31 C32 -168.7(4) . . . . ?
C30 C31 C32 C33 179.3(4) . . . . ?
C31 C32 C33 C34 159.1(7) . . . . ?
C32 C33 C34 C35 83.6(14) . . . . ?
C20 C29 C36 C37 -55.7(4) . . . . ?
C13 C29 C36 C37 57.0(4) . . . . ?
C30 C29 C36 C37 -178.1(3) . . . . ?
C29 C36 C37 C38 -172.7(3) . . . . ?
C36 C37 C38 C39 -179.4(3) . . . . ?
C37 C38 C39 C40 -171.1(4) . . . . ?
C38 C39 C40 C41 -177.9(4) . . . . ?
